data_2236159
loop_
_publ_author_name
'Gregory, Stacie'
'Laxman, Ravi K.'
'Fronczek, Frank R.'
'Maverick, Andrew W.'
'Watkins, Steven F.'

_publ_section_title
;
 \m~2~-<i>m</i>-Xylylenebis(salicylaldiminato)-bis(\h^4^-1,5-cyclooctadiene)dirhodium(I)
 dichloromethane solvate
;
_journal_coeditor_code CV5334
_journal_issue 10
_journal_name_full 'Acta Crystallographica Section E'
_journal_page_first m1316
_journal_page_last m1317
_journal_paper_doi 10.1107/S1600536812040603
_journal_volume 68
_journal_year 2012
_chemical_formula_iupac '[Rh2 (C22 H18 N2 O2) (C8 H12)2] , C H2 Cl2'
_chemical_formula_moiety 'C38 H42 N2 O2 Rh2, C H2 Cl2'
_chemical_formula_sum 'C39 H44 Cl2 N2 O2 Rh2'
_chemical_formula_weight 849.48
_chemical_name_systematic
;
\m~2~-<i>m</i>-Xylylenebis(salicylaldiminato)-
bis(\h^4^-1,5-cyclooctadiene)dirhodium(I)
dichloromethane solvate
;
_space_group_IT_number 14
_symmetry_cell_setting monoclinic
_symmetry_space_group_name_Hall '-P 2ybc'
_symmetry_space_group_name_H-M 'P 1 21/c 1'
_atom_sites_solution_hydrogens geom
_atom_sites_solution_primary direct
_atom_sites_solution_secondary difmap
_audit_creation_method 'WinGX routine CIF_UPDATE'
_cell_angle_alpha 90
_cell_angle_beta 99.0810(10)
_cell_angle_gamma 90
_cell_formula_units_Z 4
_cell_length_a 16.0829(4)
_cell_length_b 18.8607(4)
_cell_length_c 11.2352(2)
_cell_measurement_pressure 101.3
_cell_measurement_reflns_used 9881
_cell_measurement_temperature 90.0(5)
_cell_measurement_theta_max 30.999
_cell_measurement_theta_min 2.546
_cell_volume 3365.31(13)
_computing_cell_refinement 'HKL SCALEPACK (Otwinowski & Minor, 1997)'
_computing_data_collection 'COLLECT (Nonius, 2000)'
_computing_data_reduction 'HKL DENZO and SCALEPACK (Otwinowski & Minor, 1997)'
_computing_molecular_graphics 'ORTEP-3 for Windows (Farrugia, 1997)'
_computing_publication_material
;
WinGX (Farrugia, 1999) and GAUSSIAN09 (Frisch <i>et al.</i>,
2009)
;
_computing_structure_refinement 'SHELXL97 (Sheldrick, 2008)'
_computing_structure_solution 'SHELXS97 (Sheldrick, 2008)'
_diffrn_ambient_temperature 90.0(5)
_diffrn_detector_area_resol_mean 9
_diffrn_measured_fraction_theta_full 0.999
_diffrn_measured_fraction_theta_max 0.977
_diffrn_measurement_device '95mm CCD camera on \k-goniostat'
_diffrn_measurement_device_type 'Nonius KappaCCD'
_diffrn_measurement_method 'CCD rotation images, thick slices'
_diffrn_radiation_monochromator 'horizonally mounted graphite crystal'
_diffrn_radiation_source 'Enraf Nonius FR590'
_diffrn_radiation_type MoK\a
_diffrn_radiation_wavelength 0.71073
_diffrn_reflns_av_R_equivalents 0.0249
_diffrn_reflns_limit_h_max 23
_diffrn_reflns_limit_h_min -23
_diffrn_reflns_limit_k_max 20
_diffrn_reflns_limit_k_min -27
_diffrn_reflns_limit_l_max 15
_diffrn_reflns_limit_l_min -15
_diffrn_reflns_number 17250
_diffrn_reflns_theta_full 25
_diffrn_reflns_theta_max 30.83
_diffrn_reflns_theta_min 2.63
_exptl_absorpt_coefficient_mu 1.179
_exptl_absorpt_correction_T_max 0.9116
_exptl_absorpt_correction_T_min 0.6312
_exptl_absorpt_correction_type multi-scan
_exptl_absorpt_process_details '(HKL SCALEPACK; Otwinowski & Minor 1997)'
_exptl_crystal_colour yellow
_exptl_crystal_density_diffrn 1.677
_exptl_crystal_density_method 'not measured'
_exptl_crystal_description lath
_exptl_crystal_F_000 1728
_exptl_crystal_size_max 0.30
_exptl_crystal_size_mid 0.12
_exptl_crystal_size_min 0.12
_refine_diff_density_max 0.929
_refine_diff_density_min -0.961
_refine_ls_extinction_coef 0.00049(10)
_refine_ls_extinction_expression Fc^*^=kFc[1+0.001xFc^2^\l^3^/sin(2\q)]^-1/4^
_refine_ls_extinction_method 'SHELXL97 (Sheldrick, 2008)'
_refine_ls_goodness_of_fit_ref 1.016
_refine_ls_hydrogen_treatment constr
_refine_ls_matrix_type full
_refine_ls_number_constraints 0
_refine_ls_number_parameters 425
_refine_ls_number_reflns 10328
_refine_ls_number_restraints 0
_refine_ls_restrained_S_all 1.016
_refine_ls_R_factor_gt 0.0319
_refine_ls_shift/su_max 0.003
_refine_ls_structure_factor_coef Fsqd
_refine_ls_weighting_details 'calc w = 1/[\s^2^(Fo^2^)+(0.0322P)^2^+4.6131P] where P=(Fo^2^+2Fc^2^)/3'
_refine_ls_weighting_scheme calc
_refine_ls_wR_factor_ref 0.0765
_reflns_number_gt 8682
_reflns_number_total 10328
_reflns_threshold_expression I>2\s(I)
_cod_data_source_file cv5334.cif
_cod_data_source_block I
_cod_original_sg_symbol_H-M 'P 21/c'
_cod_database_code 2236159
_cod_database_fobs_code 2236159

loop_
_symmetry_equiv_pos_as_xyz
'x, y, z'
'-x, y+1/2, -z+1/2'
'-x, -y, -z'
'x, -y-1/2, z-1/2'

loop_
_atom_site_type_symbol
_atom_site_label
_atom_site_fract_x
_atom_site_fract_y
_atom_site_fract_z
_atom_site_U_iso_or_equiv
_atom_site_adp_type
_atom_site_calc_flag
_atom_site_refinement_flags
_atom_site_occupancy
C C1 0.32235(14) 0.67047(12) 0.42132(19) 0.0144(4) Uani d . 1
H H1 0.316 0.6493 0.4961 0.017 Uiso calc R 1
C C2 0.40469(14) 0.68544(12) 0.40159(19) 0.0144(4) Uani d . 1
H H2 0.4504 0.6714 0.4611 0.017 Uiso calc R 1
C C3 0.42401(15) 0.72324(13) 0.2890(2) 0.0180(4) Uani d . 1
H H3A 0.4744 0.7535 0.3111 0.022 Uiso calc R 1
H H3B 0.3761 0.7545 0.2573 0.022 Uiso calc R 1
C C4 0.43978(15) 0.67113(13) 0.1897(2) 0.0183(4) Uani d . 1
H H4A 0.4226 0.6936 0.11 0.022 Uiso calc R 1
H H4B 0.5008 0.6608 0.1986 0.022 Uiso calc R 1
C C5 0.39205(15) 0.60237(12) 0.19427(18) 0.0147(4) Uani d . 1
H H5 0.4224 0.5594 0.1911 0.018 Uiso calc R 1
C C6 0.30668(15) 0.59744(12) 0.20276(18) 0.0150(4) Uani d . 1
H H6 0.2832 0.5516 0.2085 0.018 Uiso calc R 1
C C7 0.24899(15) 0.66143(13) 0.2033(2) 0.0181(4) Uani d . 1
H H7A 0.1921 0.6492 0.1608 0.022 Uiso calc R 1
H H7B 0.2709 0.701 0.1594 0.022 Uiso calc R 1
C C8 0.24272(14) 0.68541(13) 0.3328(2) 0.0179(4) Uani d . 1
H H8A 0.2309 0.7369 0.3325 0.022 Uiso calc R 1
H H8B 0.1948 0.6607 0.3602 0.022 Uiso calc R 1
C C9 -0.03645(14) 0.67669(13) 0.53838(19) 0.0156(4) Uani d . 1
H H9 -0.04 0.6301 0.5695 0.019 Uiso calc R 1
C C10 0.04403(14) 0.70502(12) 0.53404(19) 0.0148(4) Uani d . 1
H H10 0.0915 0.6772 0.5666 0.018 Uiso calc R 1
C C11 0.06048(15) 0.77664(13) 0.4812(2) 0.0169(4) Uani d . 1
H H11A 0.1204 0.7795 0.471 0.02 Uiso calc R 1
H H11B 0.0499 0.8143 0.5383 0.02 Uiso calc R 1
C C12 0.00494(15) 0.79022(13) 0.3585(2) 0.0192(4) Uani d . 1
H H12A -0.0482 0.8132 0.3718 0.023 Uiso calc R 1
H H12B 0.0345 0.823 0.3105 0.023 Uiso calc R 1
C C13 -0.01528(15) 0.72200(13) 0.28883(19) 0.0169(4) Uani d . 1
H H13 0.0242 0.7059 0.2402 0.02 Uiso calc R 1
C C14 -0.08689(14) 0.68111(13) 0.2903(2) 0.0168(4) Uani d . 1
H H14 -0.0936 0.6403 0.2402 0.02 Uiso calc R 1
C C15 -0.15524(15) 0.69641(14) 0.3656(2) 0.0206(5) Uani d . 1
H H15A -0.1913 0.6539 0.3666 0.025 Uiso calc R 1
H H15B -0.191 0.7357 0.3283 0.025 Uiso calc R 1
C C16 -0.11809(15) 0.71664(14) 0.4959(2) 0.0198(5) Uani d . 1
H H16A -0.1071 0.7683 0.5004 0.024 Uiso calc R 1
H H16B -0.1594 0.7055 0.5498 0.024 Uiso calc R 1
C C17 0.40803(14) 0.58867(13) 0.65856(19) 0.0156(4) Uani d . 1
H H17A 0.4215 0.6372 0.6339 0.019 Uiso calc R 1
H H17B 0.4547 0.5725 0.7207 0.019 Uiso calc R 1
C C18 0.32686(14) 0.59036(12) 0.71220(18) 0.0128(4) Uani d . 1
C C19 0.32798(14) 0.61215(12) 0.83111(19) 0.0149(4) Uani d . 1
H H19 0.3792 0.6278 0.8777 0.018 Uiso calc R 1
C C20 0.25437(15) 0.61109(13) 0.88182(19) 0.0175(4) Uani d . 1
H H20 0.2555 0.6261 0.9628 0.021 Uiso calc R 1
C C21 0.17942(14) 0.58825(12) 0.81466(19) 0.0158(4) Uani d . 1
H H21 0.1298 0.5863 0.8506 0.019 Uiso calc R 1
C C22 0.17638(14) 0.56802(12) 0.69440(19) 0.0133(4) Uani d . 1
C C23 0.25022(14) 0.56963(12) 0.64469(19) 0.0136(4) Uani d . 1
H H23 0.2485 0.5563 0.5628 0.016 Uiso calc R 1
C C24 0.09392(14) 0.54057(13) 0.62580(19) 0.0157(4) Uani d . 1
H H24A 0.0882 0.4898 0.6456 0.019 Uiso calc R 1
H H24B 0.047 0.5664 0.6537 0.019 Uiso calc R 1
C C25 0.40126(14) 0.47439(13) 0.5820(2) 0.0157(4) Uani d . 1
H H25 0.4112 0.4648 0.6661 0.019 Uiso calc R 1
C C26 0.38851(14) 0.41316(12) 0.5056(2) 0.0154(4) Uani d . 1
C C27 0.38728(13) 0.41557(12) 0.3777(2) 0.0144(4) Uani d . 1
C C28 0.38042(15) 0.34953(13) 0.3159(2) 0.0181(4) Uani d . 1
H H28 0.3838 0.3488 0.2323 0.022 Uiso calc R 1
C C29 0.36906(15) 0.28658(13) 0.3732(2) 0.0206(5) Uani d . 1
H H29 0.3636 0.2437 0.3283 0.025 Uiso calc R 1
C C30 0.36537(16) 0.28506(13) 0.4979(2) 0.0221(5) Uani d . 1
H H30 0.3554 0.2419 0.537 0.027 Uiso calc R 1
C C31 0.37645(15) 0.34719(13) 0.5613(2) 0.0193(4) Uani d . 1
H H31 0.3761 0.3462 0.6457 0.023 Uiso calc R 1
C C32 0.12119(14) 0.49715(12) 0.4418(2) 0.0157(4) Uani d . 1
H H32 0.148 0.4618 0.4947 0.019 Uiso calc R 1
C C33 0.12575(14) 0.48665(12) 0.3159(2) 0.0157(4) Uani d . 1
C C34 0.17486(15) 0.42879(13) 0.2857(2) 0.0193(4) Uani d . 1
H H34 0.204 0.4004 0.3487 0.023 Uiso calc R 1
C C35 0.18162(16) 0.41255(13) 0.1683(2) 0.0215(5) Uani d . 1
H H35 0.215 0.3736 0.1504 0.026 Uiso calc R 1
C C36 0.13822(16) 0.45477(14) 0.0750(2) 0.0219(5) Uani d . 1
H H36 0.1419 0.4438 -0.0065 0.026 Uiso calc R 1
C C37 0.09040(15) 0.51187(13) 0.1008(2) 0.0191(4) Uani d . 1
H H37 0.0624 0.54 0.0366 0.023 Uiso calc R 1
C C38 0.08211(14) 0.52949(13) 0.22172(19) 0.0161(4) Uani d . 1
N N1 0.40120(11) 0.54087(10) 0.55282(16) 0.0130(3) Uani d . 1
N N2 0.08572(12) 0.54799(11) 0.49311(16) 0.0144(3) Uani d . 1
O O1 0.39194(10) 0.47352(9) 0.31685(13) 0.0155(3) Uani d . 1
O O2 0.03491(11) 0.58322(9) 0.23851(14) 0.0174(3) Uani d . 1
Rh Rh1 0.379269(10) 0.575178(9) 0.374373(14) 0.01104(5) Uani d . 1
Rh Rh2 0.017893(10) 0.629409(9) 0.395686(14) 0.01219(5) Uani d . 1
C C39 0.35225(17) 0.44841(14) -0.0064(2) 0.0236(5) Uani d . 1
H H39A 0.3258 0.4464 0.0673 0.028 Uiso calc R 1
H H39B 0.3566 0.4988 -0.0291 0.028 Uiso calc R 1
Cl Cl1 0.28848(5) 0.40257(4) -0.12430(7) 0.03484(16) Uani d . 1
Cl Cl2 0.45414(4) 0.41086(4) 0.02361(6) 0.03307(16) Uani d . 1

loop_
_atom_site_aniso_label
_atom_site_aniso_U_11
_atom_site_aniso_U_22
_atom_site_aniso_U_33
_atom_site_aniso_U_12
_atom_site_aniso_U_13
_atom_site_aniso_U_23
C1 0.0170(10) 0.0127(10) 0.0140(9) 0.0003(8) 0.0040(8) -0.0027(8)
C2 0.0174(10) 0.0132(10) 0.0127(9) 0.0001(8) 0.0029(8) -0.0017(8)
C3 0.0198(11) 0.0155(10) 0.0195(11) -0.0041(9) 0.0057(8) -0.0009(8)
C4 0.0216(11) 0.0188(11) 0.0159(10) -0.0029(9) 0.0076(8) -0.0007(8)
C5 0.0202(11) 0.0146(10) 0.0091(9) 0.0011(8) 0.0018(8) -0.0006(8)
C6 0.0200(11) 0.0153(10) 0.0089(9) 0.0004(8) -0.0009(8) 0.0009(8)
C7 0.0166(10) 0.0201(11) 0.0167(10) 0.0016(9) 0.0004(8) 0.0018(9)
C8 0.0162(10) 0.0188(11) 0.0192(10) 0.0017(9) 0.0040(8) -0.0001(9)
C9 0.0167(10) 0.0175(11) 0.0127(9) -0.0003(8) 0.0030(8) -0.0005(8)
C10 0.0160(10) 0.0174(10) 0.0108(9) 0.0000(8) 0.0015(7) -0.0008(8)
C11 0.0172(10) 0.0185(11) 0.0149(10) -0.0033(9) 0.0016(8) -0.0008(8)
C12 0.0220(11) 0.0175(11) 0.0175(10) -0.0022(9) 0.0015(9) 0.0006(9)
C13 0.0185(10) 0.0190(11) 0.0122(9) 0.0023(9) -0.0007(8) 0.0031(8)
C14 0.0162(10) 0.0187(11) 0.0136(10) 0.0009(8) -0.0033(8) -0.0002(8)
C15 0.0147(10) 0.0236(12) 0.0223(11) 0.0009(9) -0.0009(8) 0.0004(9)
C16 0.0154(10) 0.0247(12) 0.0199(11) 0.0007(9) 0.0042(8) -0.0008(9)
C17 0.0139(10) 0.0221(11) 0.0105(9) -0.0023(8) 0.0013(7) -0.0032(8)
C18 0.0133(9) 0.0148(10) 0.0108(9) -0.0005(8) 0.0031(7) 0.0011(7)
C19 0.0162(10) 0.0174(10) 0.0105(9) 0.0012(8) -0.0003(8) -0.0005(8)
C20 0.0229(11) 0.0203(11) 0.0092(9) 0.0040(9) 0.0023(8) -0.0007(8)
C21 0.0161(10) 0.0197(11) 0.0121(9) 0.0040(8) 0.0034(8) 0.0026(8)
C22 0.0130(9) 0.0147(10) 0.0122(9) 0.0015(8) 0.0020(7) 0.0027(7)
C23 0.0143(10) 0.0158(10) 0.0110(9) -0.0008(8) 0.0026(7) 0.0007(8)
C24 0.0130(10) 0.0214(11) 0.0128(9) -0.0018(8) 0.0021(7) 0.0032(8)
C25 0.0125(10) 0.0196(11) 0.0150(10) 0.0003(8) 0.0021(8) 0.0011(8)
C26 0.0128(10) 0.0153(10) 0.0179(10) 0.0017(8) 0.0017(8) 0.0021(8)
C27 0.0104(9) 0.0143(10) 0.0185(10) 0.0007(8) 0.0026(8) 0.0005(8)
C28 0.0169(11) 0.0162(11) 0.0218(11) 0.0006(8) 0.0048(8) -0.0021(9)
C29 0.0180(11) 0.0148(11) 0.0289(12) 0.0002(9) 0.0041(9) -0.0018(9)
C30 0.0222(12) 0.0162(11) 0.0288(12) -0.0007(9) 0.0066(10) 0.0050(9)
C31 0.0183(11) 0.0184(11) 0.0215(11) 0.0012(9) 0.0040(9) 0.0050(9)
C32 0.0122(9) 0.0180(11) 0.0157(10) -0.0035(8) -0.0013(8) 0.0001(8)
C33 0.0124(9) 0.0175(10) 0.0173(10) -0.0041(8) 0.0026(8) -0.0021(8)
C34 0.0144(10) 0.0184(11) 0.0247(11) -0.0029(9) 0.0018(9) -0.0014(9)
C35 0.0181(11) 0.0199(12) 0.0274(12) -0.0034(9) 0.0061(9) -0.0089(9)
C36 0.0210(12) 0.0261(13) 0.0195(11) -0.0054(10) 0.0057(9) -0.0082(9)
C37 0.0180(11) 0.0229(12) 0.0163(10) -0.0043(9) 0.0023(8) -0.0034(9)
C38 0.0129(10) 0.0199(11) 0.0154(10) -0.0041(8) 0.0015(8) -0.0030(8)
N1 0.0102(8) 0.0178(9) 0.0108(8) -0.0006(7) 0.0018(6) -0.0019(7)
N2 0.0120(8) 0.0183(9) 0.0125(8) -0.0030(7) 0.0007(6) 0.0013(7)
O1 0.0190(8) 0.0139(7) 0.0141(7) 0.0012(6) 0.0042(6) -0.0003(6)
O2 0.0192(8) 0.0197(8) 0.0130(7) 0.0020(6) 0.0017(6) -0.0014(6)
Rh1 0.01149(8) 0.01228(8) 0.00945(8) -0.00042(6) 0.00196(5) -0.00103(6)
Rh2 0.01157(8) 0.01501(8) 0.00967(8) -0.00147(6) 0.00068(6) -0.00002(6)
C39 0.0268(13) 0.0208(12) 0.0216(11) 0.0053(10) -0.0014(9) -0.0037(9)
Cl1 0.0298(3) 0.0381(4) 0.0335(3) 0.0075(3) -0.0045(3) -0.0158(3)
Cl2 0.0229(3) 0.0498(4) 0.0269(3) 0.0069(3) 0.0051(2) -0.0056(3)

loop_
_atom_type_symbol
_atom_type_description
_atom_type_scat_dispersion_real
_atom_type_scat_dispersion_imag
_atom_type_scat_source
C C 0.0033 0.0016 'International Tables Vol C Tables 4.2.6.8 and 6.1.1.4'
H H 0 0 'International Tables Vol C Tables 4.2.6.8 and 6.1.1.4'
Cl Cl 0.1484 0.1585 'International Tables Vol C Tables 4.2.6.8 and 6.1.1.4'
N N 0.0061 0.0033 'International Tables Vol C Tables 4.2.6.8 and 6.1.1.4'
O O 0.0106 0.006 'International Tables Vol C Tables 4.2.6.8 and 6.1.1.4'
Rh Rh -1.1178 0.9187 'International Tables Vol C Tables 4.2.6.8 and 6.1.1.4'

loop_
_geom_angle_atom_site_label_1
_geom_angle_atom_site_label_2
_geom_angle_atom_site_label_3
_geom_angle
C2 C1 C8 125.3(2)
C2 C1 Rh1 71.13(12)
C8 C1 Rh1 110.28(14)
C2 C1 H1 117.4
C8 C1 H1 117.4
Rh1 C1 H1 88.6
C1 C2 C3 123.0(2)
C1 C2 Rh1 70.28(13)
C3 C2 Rh1 113.35(14)
C1 C2 H2 118.5
C3 C2 H2 118.5
Rh1 C2 H2 86.5
C2 C3 C4 112.42(19)
C2 C3 H3A 109.1
C4 C3 H3A 109.1
C2 C3 H3B 109.1
C4 C3 H3B 109.1
H3A C3 H3B 107.9
C5 C4 C3 112.38(18)
C5 C4 H4A 109.1
C3 C4 H4A 109.1
C5 C4 H4B 109.1
C3 C4 H4B 109.1
H4A C4 H4B 107.9
C6 C5 C4 124.8(2)
C6 C5 Rh1 71.03(12)
C4 C5 Rh1 111.38(14)
C6 C5 H5 117.6
C4 C5 H5 117.6
Rh1 C5 H5 87.6
C5 C6 C7 123.7(2)
C5 C6 Rh1 70.76(12)
C7 C6 Rh1 113.52(14)
C5 C6 H6 118.2
C7 C6 H6 118.2
Rh1 C6 H6 85.8
C6 C7 C8 111.54(18)
C6 C7 H7A 109.3
C8 C7 H7A 109.3
C6 C7 H7B 109.3
C8 C7 H7B 109.3
H7A C7 H7B 108
C1 C8 C7 112.93(18)
C1 C8 H8A 109
C7 C8 H8A 109
C1 C8 H8B 109
C7 C8 H8B 109
H8A C8 H8B 107.8
C10 C9 C16 123.6(2)
C10 C9 Rh2 69.24(12)
C16 C9 Rh2 113.92(15)
C10 C9 H9 118.2
C16 C9 H9 118.2
Rh2 C9 H9 86.9
C9 C10 C11 124.7(2)
C9 C10 Rh2 71.98(13)
C11 C10 Rh2 109.97(14)
C9 C10 H10 117.6
C11 C10 H10 117.6
Rh2 C10 H10 88
C10 C11 C12 112.72(19)
C10 C11 H11A 109
C12 C11 H11A 109
C10 C11 H11B 109
C12 C11 H11B 109
H11A C11 H11B 107.8
C13 C12 C11 111.59(19)
C13 C12 H12A 109.3
C11 C12 H12A 109.3
C13 C12 H12B 109.3
C11 C12 H12B 109.3
H12A C12 H12B 108
C14 C13 C12 125.2(2)
C14 C13 Rh2 70.94(13)
C12 C13 Rh2 112.91(15)
C14 C13 H13 117.4
C12 C13 H13 117.4
Rh2 C13 H13 86.1
C13 C14 C15 125.2(2)
C13 C14 Rh2 71.15(13)
C15 C14 Rh2 110.83(15)
C13 C14 H14 117.4
C15 C14 H14 117.4
Rh2 C14 H14 88
C14 C15 C16 111.77(19)
C14 C15 H15A 109.3
C16 C15 H15A 109.3
C14 C15 H15B 109.3
C16 C15 H15B 109.3
H15A C15 H15B 107.9
C9 C16 C15 111.17(19)
C9 C16 H16A 109.4
C15 C16 H16A 109.4
C9 C16 H16B 109.4
C15 C16 H16B 109.4
H16A C16 H16B 108
N1 C17 C18 111.75(18)
N1 C17 H17A 109.3
C18 C17 H17A 109.3
N1 C17 H17B 109.3
C18 C17 H17B 109.3
H17A C17 H17B 107.9
C19 C18 C23 118.6(2)
C19 C18 C17 120.20(19)
C23 C18 C17 121.16(18)
C20 C19 C18 120.3(2)
C20 C19 H19 119.9
C18 C19 H19 119.9
C21 C20 C19 120.3(2)
C21 C20 H20 119.9
C19 C20 H20 119.9
C20 C21 C22 120.4(2)
C20 C21 H21 119.8
C22 C21 H21 119.8
C23 C22 C21 118.7(2)
C23 C22 C24 122.51(19)
C21 C22 C24 118.62(19)
C22 C23 C18 121.6(2)
C22 C23 H23 119.2
C18 C23 H23 119.2
N2 C24 C22 114.26(17)
N2 C24 H24A 108.7
C22 C24 H24A 108.7
N2 C24 H24B 108.7
C22 C24 H24B 108.7
H24A C24 H24B 107.6
N1 C25 C26 129.3(2)
N1 C25 H25 115.4
C26 C25 H25 115.4
C31 C26 C27 119.2(2)
C31 C26 C25 117.3(2)
C27 C26 C25 123.5(2)
O1 C27 C28 119.1(2)
O1 C27 C26 124.2(2)
C28 C27 C26 116.7(2)
C29 C28 C27 122.2(2)
C29 C28 H28 118.9
C27 C28 H28 118.9
C28 C29 C30 120.7(2)
C28 C29 H29 119.6
C30 C29 H29 119.6
C31 C30 C29 118.4(2)
C31 C30 H30 120.8
C29 C30 H30 120.8
C30 C31 C26 122.5(2)
C30 C31 H31 118.8
C26 C31 H31 118.8
N2 C32 C33 129.2(2)
N2 C32 H32 115.4
C33 C32 H32 115.4
C34 C33 C38 119.1(2)
C34 C33 C32 117.2(2)
C38 C33 C32 123.7(2)
C35 C34 C33 122.1(2)
C35 C34 H34 118.9
C33 C34 H34 118.9
C34 C35 C36 118.8(2)
C34 C35 H35 120.6
C36 C35 H35 120.6
C37 C36 C35 120.7(2)
C37 C36 H36 119.6
C35 C36 H36 119.6
C36 C37 C38 121.4(2)
C36 C37 H37 119.3
C38 C37 H37 119.3
O2 C38 C33 124.5(2)
O2 C38 C37 117.8(2)
C33 C38 C37 117.8(2)
C25 N1 C17 112.87(18)
C25 N1 Rh1 122.51(15)
C17 N1 Rh1 124.24(15)
C32 N2 C24 113.69(19)
C32 N2 Rh2 122.71(15)
C24 N2 Rh2 123.52(15)
C27 O1 Rh1 127.33(14)
C38 O2 Rh2 128.69(14)
O1 Rh1 N1 90.16(7)
O1 Rh1 C1 160.40(8)
N1 Rh1 C1 92.18(8)
O1 Rh1 C5 84.03(7)
N1 Rh1 C5 164.29(8)
C1 Rh1 C5 98.19(8)
O1 Rh1 C6 88.08(8)
N1 Rh1 C6 156.47(8)
C1 Rh1 C6 82.06(9)
C5 Rh1 C6 38.20(9)
O1 Rh1 C2 159.06(7)
N1 Rh1 C2 99.52(8)
C1 Rh1 C2 38.59(8)
C5 Rh1 C2 81.73(8)
C6 Rh1 C2 90.16(9)
O2 Rh2 N2 90.54(7)
O2 Rh2 C10 153.81(8)
N2 Rh2 C10 94.83(8)
O2 Rh2 C14 85.21(8)
N2 Rh2 C14 157.89(8)
C10 Rh2 C14 98.53(9)
O2 Rh2 C9 163.81(8)
N2 Rh2 C9 98.92(8)
C10 Rh2 C9 38.78(8)
C14 Rh2 C9 81.09(9)
O2 Rh2 C13 85.29(8)
N2 Rh2 C13 163.18(8)
C10 Rh2 C13 82.20(9)
C14 Rh2 C13 37.91(9)
C9 Rh2 C13 89.14(9)
Cl1 C39 Cl2 110.95(14)
Cl1 C39 H39A 109.4
Cl2 C39 H39A 109.4
Cl1 C39 H39B 109.4
Cl2 C39 H39B 109.4
H39A C39 H39B 108

loop_
_geom_bond_atom_site_label_1
_geom_bond_atom_site_label_2
_geom_bond_distance
C1 C2 1.405(3)
C1 C8 1.519(3)
C1 Rh1 2.121(2)
C1 H1 0.95
C2 C3 1.526(3)
C2 Rh1 2.132(2)
C2 H2 0.95
C3 C4 1.538(3)
C3 H3A 0.99
C3 H3B 0.99
C4 C5 1.512(3)
C4 H4A 0.99
C4 H4B 0.99
C5 C6 1.394(3)
C5 Rh1 2.129(2)
C5 H5 0.95
C6 C7 1.523(3)
C6 Rh1 2.132(2)
C6 H6 0.95
C7 C8 1.541(3)
C7 H7A 0.99
C7 H7B 0.99
C8 H8A 0.99
C8 H8B 0.99
C9 C10 1.408(3)
C9 C16 1.524(3)
C9 Rh2 2.138(2)
C9 H9 0.95
C10 C11 1.516(3)
C10 Rh2 2.102(2)
C10 H10 0.95
C11 C12 1.540(3)
C11 H11A 0.99
C11 H11B 0.99
C12 C13 1.515(3)
C12 H12A 0.99
C12 H12B 0.99
C13 C14 1.388(3)
C13 Rh2 2.139(2)
C13 H13 0.95
C14 C15 1.517(3)
C14 Rh2 2.136(2)
C14 H14 0.95
C15 C16 1.540(3)
C15 H15A 0.99
C15 H15B 0.99
C16 H16A 0.99
C16 H16B 0.99
C17 N1 1.482(3)
C17 C18 1.522(3)
C17 H17A 0.99
C17 H17B 0.99
C18 C19 1.395(3)
C18 C23 1.397(3)
C19 C20 1.393(3)
C19 H19 0.95
C20 C21 1.386(3)
C20 H20 0.95
C21 C22 1.397(3)
C21 H21 0.95
C22 C23 1.390(3)
C22 C24 1.516(3)
C23 H23 0.95
C24 N2 1.482(3)
C24 H24A 0.99
C24 H24B 0.99
C25 N1 1.296(3)
C25 C26 1.434(3)
C25 H25 0.95
C26 C31 1.420(3)
C26 C27 1.434(3)
C27 O1 1.298(3)
C27 C28 1.422(3)
C28 C29 1.376(3)
C28 H28 0.95
C29 C30 1.413(3)
C29 H29 0.95
C30 C31 1.368(3)
C30 H30 0.95
C31 H31 0.95
C32 N2 1.297(3)
C32 C33 1.442(3)
C32 H32 0.95
C33 C34 1.419(3)
C33 C38 1.425(3)
C34 C35 1.375(3)
C34 H34 0.95
C35 C36 1.411(4)
C35 H35 0.95
C36 C37 1.380(4)
C36 H36 0.95
C37 C38 1.425(3)
C37 H37 0.95
C38 O2 1.298(3)
N1 Rh1 2.0831(18)
N2 Rh2 2.0903(19)
O1 Rh1 2.0437(16)
O2 Rh2 2.0260(16)
C39 Cl1 1.768(3)
C39 Cl2 1.768(3)
C39 H39A 0.99
C39 H39B 0.99

loop_
_geom_torsion_atom_site_label_1
_geom_torsion_atom_site_label_2
_geom_torsion_atom_site_label_3
_geom_torsion_atom_site_label_4
_geom_torsion
C8 C1 C2 C3 3.7(3)
Rh1 C1 C2 C3 105.6(2)
C8 C1 C2 Rh1 -101.9(2)
C1 C2 C3 C4 -93.4(3)
Rh1 C2 C3 C4 -12.5(2)
C2 C3 C4 C5 29.4(3)
C3 C4 C5 C6 48.7(3)
C3 C4 C5 Rh1 -32.5(2)
C4 C5 C6 C7 2.6(3)
Rh1 C5 C6 C7 106.0(2)
C4 C5 C6 Rh1 -103.3(2)
C5 C6 C7 C8 -93.9(2)
Rh1 C6 C7 C8 -12.1(2)
C2 C1 C8 C7 46.4(3)
Rh1 C1 C8 C7 -34.3(2)
C6 C7 C8 C1 30.5(3)
C16 C9 C10 C11 -3.4(3)
Rh2 C9 C10 C11 102.2(2)
C16 C9 C10 Rh2 -105.6(2)
C9 C10 C11 C12 -45.4(3)
Rh2 C10 C11 C12 36.1(2)
C10 C11 C12 C13 -31.3(3)
C11 C12 C13 C14 93.8(3)
C11 C12 C13 Rh2 11.6(2)
C12 C13 C14 C15 -2.4(4)
Rh2 C13 C14 C15 102.7(2)
C12 C13 C14 Rh2 -105.1(2)
C13 C14 C15 C16 -44.8(3)
Rh2 C14 C15 C16 36.3(2)
C10 C9 C16 C15 96.1(3)
Rh2 C9 C16 C15 15.9(2)
C14 C15 C16 C9 -34.0(3)
N1 C17 C18 C19 158.9(2)
N1 C17 C18 C23 -20.4(3)
C23 C18 C19 C20 1.9(3)
C17 C18 C19 C20 -177.5(2)
C18 C19 C20 C21 0.1(4)
C19 C20 C21 C22 -1.9(4)
C20 C21 C22 C23 1.6(3)
C20 C21 C22 C24 177.6(2)
C21 C22 C23 C18 0.5(3)
C24 C22 C23 C18 -175.4(2)
C19 C18 C23 C22 -2.2(3)
C17 C18 C23 C22 177.2(2)
C23 C22 C24 N2 -27.7(3)
C21 C22 C24 N2 156.5(2)
N1 C25 C26 C31 -168.7(2)
N1 C25 C26 C27 11.2(4)
C31 C26 C27 O1 175.1(2)
C25 C26 C27 O1 -4.7(3)
C31 C26 C27 C28 -4.8(3)
C25 C26 C27 C28 175.3(2)
O1 C27 C28 C29 -175.2(2)
C26 C27 C28 C29 4.8(3)
C27 C28 C29 C30 -1.3(4)
C28 C29 C30 C31 -2.4(4)
C29 C30 C31 C26 2.2(4)
C27 C26 C31 C30 1.4(4)
C25 C26 C31 C30 -178.7(2)
N2 C32 C33 C34 175.0(2)
N2 C32 C33 C38 -6.9(4)
C38 C33 C34 C35 -0.1(3)
C32 C33 C34 C35 178.0(2)
C33 C34 C35 C36 -0.1(4)
C34 C35 C36 C37 0.6(4)
C35 C36 C37 C38 -1.0(4)
C34 C33 C38 O2 179.4(2)
C32 C33 C38 O2 1.3(4)
C34 C33 C38 C37 -0.2(3)
C32 C33 C38 C37 -178.2(2)
C36 C37 C38 O2 -178.9(2)
C36 C37 C38 C33 0.7(3)
C26 C25 N1 C17 174.0(2)
C26 C25 N1 Rh1 0.9(3)
C18 C17 N1 C25 -72.5(2)
C18 C17 N1 Rh1 100.54(19)
C33 C32 N2 C24 179.8(2)
C33 C32 N2 Rh2 3.0(3)
C22 C24 N2 C32 83.3(2)
C22 C24 N2 Rh2 -99.9(2)
C28 C27 O1 Rh1 167.14(15)
C26 C27 O1 Rh1 -12.8(3)
C33 C38 O2 Rh2 7.2(3)
C37 C38 O2 Rh2 -173.22(15)
C27 O1 Rh1 N1 18.17(18)
C27 O1 Rh1 C1 -78.8(3)
C27 O1 Rh1 C5 -176.45(19)
C27 O1 Rh1 C6 -138.36(19)
C27 O1 Rh1 C2 136.2(2)
C25 N1 Rh1 O1 -11.91(17)
C17 N1 Rh1 O1 175.71(16)
C25 N1 Rh1 C1 148.62(18)
C17 N1 Rh1 C1 -23.75(17)
C25 N1 Rh1 C5 -79.9(4)
C17 N1 Rh1 C5 107.7(3)
C25 N1 Rh1 C6 73.6(3)
C17 N1 Rh1 C6 -98.7(2)
C25 N1 Rh1 C2 -173.26(17)
C17 N1 Rh1 C2 14.36(17)
C2 C1 Rh1 O1 -160.82(19)
C8 C1 Rh1 O1 -39.2(3)
C2 C1 Rh1 N1 102.58(13)
C8 C1 Rh1 N1 -135.81(15)
C2 C1 Rh1 C5 -65.59(14)
C8 C1 Rh1 C5 56.03(16)
C2 C1 Rh1 C6 -100.34(14)
C8 C1 Rh1 C6 21.28(15)
C8 C1 Rh1 C2 121.6(2)
C6 C5 Rh1 O1 94.49(14)
C4 C5 Rh1 O1 -144.64(17)
C6 C5 Rh1 N1 163.3(3)
C4 C5 Rh1 N1 -75.8(3)
C6 C5 Rh1 C1 -65.89(14)
C4 C5 Rh1 C1 54.98(17)
C4 C5 Rh1 C6 120.9(2)
C6 C5 Rh1 C2 -100.91(14)
C4 C5 Rh1 C2 19.96(16)
C5 C6 Rh1 O1 -82.79(13)
C7 C6 Rh1 O1 157.97(17)
C5 C6 Rh1 N1 -168.77(18)
C7 C6 Rh1 N1 72.0(3)
C5 C6 Rh1 C1 114.19(14)
C7 C6 Rh1 C1 -5.05(16)
C7 C6 Rh1 C5 -119.2(2)
C5 C6 Rh1 C2 76.34(14)
C7 C6 Rh1 C2 -42.90(17)
C1 C2 Rh1 O1 162.04(18)
C3 C2 Rh1 O1 43.6(3)
C1 C2 Rh1 N1 -81.46(13)
C3 C2 Rh1 N1 160.13(16)
C3 C2 Rh1 C1 -118.4(2)
C1 C2 Rh1 C5 114.39(14)
C3 C2 Rh1 C5 -4.02(16)
C1 C2 Rh1 C6 76.99(13)
C3 C2 Rh1 C6 -41.41(17)
C38 O2 Rh2 N2 -8.29(19)
C38 O2 Rh2 C10 93.8(2)
C38 O2 Rh2 C14 -166.6(2)
C38 O2 Rh2 C9 -134.3(3)
C38 O2 Rh2 C13 155.4(2)
C32 N2 Rh2 O2 3.22(18)
C24 N2 Rh2 O2 -173.31(17)
C32 N2 Rh2 C10 -151.12(18)
C24 N2 Rh2 C10 32.36(17)
C32 N2 Rh2 C14 81.8(3)
C24 N2 Rh2 C14 -94.8(3)
C32 N2 Rh2 C9 170.02(18)
C24 N2 Rh2 C9 -6.50(18)
C32 N2 Rh2 C13 -72.1(3)
C24 N2 Rh2 C13 111.3(3)
C9 C10 Rh2 O2 160.62(16)
C11 C10 Rh2 O2 39.3(3)
C9 C10 Rh2 N2 -98.24(13)
C11 C10 Rh2 N2 140.46(15)
C9 C10 Rh2 C14 64.10(14)
C11 C10 Rh2 C14 -57.21(17)
C11 C10 Rh2 C9 -121.3(2)
C9 C10 Rh2 C13 98.42(14)
C11 C10 Rh2 C13 -22.88(16)
C13 C14 Rh2 O2 -88.47(14)
C15 C14 Rh2 O2 150.06(17)
C13 C14 Rh2 N2 -168.04(18)
C15 C14 Rh2 N2 70.5(3)
C13 C14 Rh2 C10 65.42(14)
C15 C14 Rh2 C10 -56.05(18)
C13 C14 Rh2 C9 100.18(14)
C15 C14 Rh2 C9 -21.28(17)
C15 C14 Rh2 C13 -121.5(2)
C10 C9 Rh2 O2 -148.3(3)
C16 C9 Rh2 O2 -29.7(4)
C10 C9 Rh2 N2 86.60(14)
C16 C9 Rh2 N2 -154.80(16)
C16 C9 Rh2 C10 118.6(2)
C10 C9 Rh2 C14 -115.78(14)
C16 C9 Rh2 C14 2.82(17)
C10 C9 Rh2 C13 -78.57(14)
C16 C9 Rh2 C13 40.03(17)
C14 C13 Rh2 O2 88.26(14)
C12 C13 Rh2 O2 -150.67(17)
C14 C13 Rh2 N2 164.4(2)
C12 C13 Rh2 N2 -74.6(3)
C14 C13 Rh2 C10 -114.81(14)
C12 C13 Rh2 C10 6.26(16)
C12 C13 Rh2 C14 121.1(2)
C14 C13 Rh2 C9 -76.52(14)
C12 C13 Rh2 C9 44.55(17)
